data_4085321
loop_
_publ_author_name
'Hruszkewycz, Damian P.'
'Guard, Louise M.'
'Balcells, David'
'Feldman, Nicola'
'Hazari, Nilay'
'Tilset, Mats'

_publ_section_title
;
 Effect of 2-Substituents on Allyl-Supported Precatalysts for the
 Suzuki--Miyaura Reaction: Relating Catalytic Efficiency to the Stability
 of Palladium(I) Bridging Allyl Dimers
;
_journal_issue 1
_journal_name_full Organometallics
_journal_page_first 381
_journal_paper_doi 10.1021/om501250y
_journal_volume 34
_journal_year 2015
_chemical_formula_moiety 'C58 H79 Cl N4 O Pd2'
_chemical_formula_sum 'C58 H79 Cl N4 O Pd2'
_chemical_formula_weight 1096.50
_chemical_name_systematic
;
 ?
;
_space_group_crystal_system monoclinic
_space_group_IT_number 4
_space_group_name_Hall 'P 2yb'
_space_group_name_H-M_alt 'P 1 21 1'
_symmetry_space_group_name_Hall 'P 2yb'
_symmetry_space_group_name_H-M 'P 1 21 1'
_atom_sites_solution_hydrogens geom
_atom_sites_solution_primary heavy
_audit_creation_date 2014-06-04
_audit_creation_method
;
Olex2 1.2
(compiled 2014.05.21 svn.r2940 for OlexSys, GUI svn.r4846)
;
_cell_angle_alpha 90
_cell_angle_beta 100.534(7)
_cell_angle_gamma 90
_cell_formula_units_Z 2
_cell_length_a 11.6276(4)
_cell_length_b 12.2928(5)
_cell_length_c 19.4757(13)
_cell_measurement_reflns_used 87893
_cell_measurement_temperature 150
_cell_measurement_theta_max 24.4
_cell_measurement_theta_min 3.0
_cell_volume 2736.9(2)
_computing_cell_refinement
;
CrystalClear-SM Expert 2.0 r15 (Rigaku, 2011)
;
_computing_data_collection
;
CrystalClear-SM Expert 2.0 r15 (Rigaku, 2011)
;
_computing_data_reduction
;
CrystalClear-SM Expert 2.0 r15 (Rigaku, 2011)
;
_computing_molecular_graphics 'Olex2 (Dolomanov et al., 2009)'
_computing_publication_material 'Olex2 (Dolomanov et al., 2009)'
_computing_structure_refinement 'XL (Sheldrick, 2008)'
_computing_structure_solution 'XS (Sheldrick, 2008)'
_diffrn_ambient_temperature 150
_diffrn_detector RX
_diffrn_detector_area_resol_mean 10.0000
_diffrn_detector_type 'Rigaku IP'
_diffrn_measured_fraction_theta_full 0.911
_diffrn_measured_fraction_theta_max 0.998
_diffrn_measurement_details
;
scan:
    Number of images: 90
               Slice: 20.0000 - 200.0000
         Image width: 2.0000
            Exp time: 30.0000
       Rotation axis: Omega
               Omega: 0.0000
                 Chi: 0.0000
                 Phi: 0.0000
                 XTD: 127.4000
              2theta: -0.0164
scan:
    Number of images: 90
               Slice: 20.0000 - 200.0000
         Image width: 2.0000
            Exp time: 30.0000
       Rotation axis: Omega
               Omega: 0.0000
                 Chi: 54.0000
                 Phi: 120.0000
                 XTD: 127.4000
              2theta: -0.0164
scan:
    Number of images: 90
               Slice: 20.0000 - 200.0000
         Image width: 2.0000
            Exp time: 30.0000
       Rotation axis: Omega
               Omega: 0.0000
                 Chi: 0.0000
                 Phi: 180.0000
                 XTD: 127.4000
              2theta: -0.0164
scan:
    Number of images: 90
               Slice: 20.0000 - 200.0000
         Image width: 2.0000
            Exp time: 30.0000
       Rotation axis: Omega
               Omega: 0.0000
                 Chi: 54.0000
                 Phi: 0.0000
                 XTD: 127.4000
              2theta: -0.0164
scan:
    Number of images: 90
               Slice: 20.0000 - 200.0000
         Image width: 2.0000
            Exp time: 30.0000
       Rotation axis: Omega
               Omega: 0.0000
                 Chi: 54.0000
                 Phi: 240.0000
                 XTD: 127.4000
              2theta: -0.0164
scan:
    Number of images: 90
               Slice: 20.0000 - 200.0000
         Image width: 2.0000
            Exp time: 30.0000
       Rotation axis: Omega
               Omega: 0.0000
                 Chi: 54.0000
                 Phi: 90.0000
                 XTD: 127.4000
              2theta: -0.0164
scan:
    Number of images: 90
               Slice: 20.0000 - 200.0000
         Image width: 2.0000
            Exp time: 30.0000
       Rotation axis: Omega
               Omega: 0.0000
                 Chi: 54.0000
                 Phi: 180.0000
                 XTD: 127.4000
              2theta: -0.0164
;
_diffrn_measurement_device
;
Crystal Goniometer
;
_diffrn_measurement_device_type
;
Rigaku RAXIS conversion
;
_diffrn_measurement_method 'profile data from \w-scans'
_diffrn_measurement_specimen_support Unknown
_diffrn_orient_matrix_type FS_PROCESS
_diffrn_orient_matrix_UB_11 -0.021934
_diffrn_orient_matrix_UB_12 0.076010
_diffrn_orient_matrix_UB_13 -0.015391
_diffrn_orient_matrix_UB_21 0.034067
_diffrn_orient_matrix_UB_22 -0.011554
_diffrn_orient_matrix_UB_23 -0.043008
_diffrn_orient_matrix_UB_31 -0.077527
_diffrn_orient_matrix_UB_32 -0.026582
_diffrn_orient_matrix_UB_33 -0.025317
_diffrn_radiation_monochromator 'Graphite Monochromator'
_diffrn_radiation_probe x-ray
_diffrn_radiation_type MoK\a
_diffrn_radiation_wavelength 0.71075
_diffrn_reflns_av_R_equivalents 0.0784
_diffrn_reflns_av_unetI/netI 0.0317
_diffrn_reflns_Laue_measured_fraction_full 0.911
_diffrn_reflns_Laue_measured_fraction_max 0.998
_diffrn_reflns_limit_h_max 13
_diffrn_reflns_limit_h_min -13
_diffrn_reflns_limit_k_max 14
_diffrn_reflns_limit_k_min -14
_diffrn_reflns_limit_l_max 22
_diffrn_reflns_limit_l_min -22
_diffrn_reflns_number 108993
_diffrn_reflns_point_group_measured_fraction_full 0.910
_diffrn_reflns_point_group_measured_fraction_max 0.998
_diffrn_reflns_theta_full 25.242
_diffrn_reflns_theta_max 24.407
_diffrn_reflns_theta_min 3.010
_diffrn_source 'Sealed Tube'
_diffrn_source_current 40.0
_diffrn_source_power 2.0
_diffrn_source_target Mo
_diffrn_source_voltage 50.0
_exptl_absorpt_coefficient_mu 0.747
_exptl_absorpt_correction_T_max 1.000
_exptl_absorpt_correction_T_min 0.786
_exptl_absorpt_correction_type multi-scan
_exptl_absorpt_process_details 'Jacobson, R. (1998) Private Communication'
_exptl_crystal_colour yellow
_exptl_crystal_colour_primary yellow
_exptl_crystal_density_diffrn 1.331
_exptl_crystal_description Block
_exptl_crystal_F_000 1144
_exptl_crystal_size_max 0.1
_exptl_crystal_size_mid 0.1
_exptl_crystal_size_min 0.05
_refine_diff_density_max 1.914
_refine_diff_density_min -0.716
_refine_diff_density_rms 0.080
_refine_ls_abs_structure_details
;
 Flack x determined using 3920 quotients [(I+)-(I-)]/[(I+)+(I-)]
 (Parsons and Flack (2004), Acta Cryst. A60, s61).
;
_refine_ls_abs_structure_Flack 0.002(9)
_refine_ls_extinction_method none
_refine_ls_goodness_of_fit_ref 1.070
_refine_ls_hydrogen_treatment constr
_refine_ls_matrix_type full
_refine_ls_number_parameters 606
_refine_ls_number_reflns 9006
_refine_ls_number_restraints 1
_refine_ls_restrained_S_all 1.070
_refine_ls_R_factor_all 0.0408
_refine_ls_R_factor_gt 0.0388
_refine_ls_shift/su_max 0.001
_refine_ls_shift/su_mean 0.000
_refine_ls_structure_factor_coef Fsqd
_refine_ls_weighting_details 'w=1/[\s^2^(Fo^2^)+(0.0389P)^2^+5.6941P] where P=(Fo^2^+2Fc^2^)/3'
_refine_ls_weighting_scheme calc
_refine_ls_wR_factor_gt 0.0888
_refine_ls_wR_factor_ref 0.0899
_reflns_Friedel_coverage 0.901
_reflns_Friedel_fraction_full 0.908
_reflns_Friedel_fraction_max 0.999
_reflns_number_gt 8626
_reflns_number_total 9006
_reflns_threshold_expression 'I > 2\s(I)'
_cod_data_source_file om501250y_si_002.cif
_cod_data_source_block '_II-OMe'
_cod_depositor_comments
;
The following automatic conversions were performed:

'_exptl_absorpt_correction_type' value 'Multi-scan' changed to
'multi-scan' according to
/usr/data/users/saulius/automatic-downloads/current/ACS/lib/dictionaries/cif_core.dic
dictionary named 'cif_core.dic' version 2.4.2 from 2011-04-26.

Automatic conversion script
Id: cif_fix_values 3008 2015-01-20 13:52:24Z robertas 
;
_cod_database_code 4085321
_shelxl_version_number 2013-4
_shelx_space_group_comment
;
The symmetry employed for this shelxl refinement is uniquely defined
by the following loop, which should always be used as a source of
symmetry information in preference to the above space-group names.
They are only intended as comments.
;
_olex2_refinement_description
;
1. Fixed Uiso
 At 1.2 times of:
  All C(H) groups, All C(H,H) groups
 At 1.5 times of:
  All C(H,H,H) groups
2. Uiso/Uaniso restraints and constraints
Uanis(C3) = Uanis(C1)
3.a Ternary CH refined with riding coordinates:
 C42(H42), C53(H53), C15(H15), C39(H39), C29(H29), C26(H26), C12(H12), C56(H56)
3.b Secondary CH2 refined with riding coordinates:
 C2(H2A,H2B), C3(H3A,H3B)
3.c Aromatic/amide H refined with riding coordinates:
 C18(H18), C45(H45), C46(H46), C35(H35), C36(H36), C9(H9), C8(H8), C50(H50),
 C37(H37), C51(H51), C49(H49), C19(H19), C10(H10), C23(H23), C24(H24), C22(H22)
3.d Idealised Me refined as rotating group:
 C41(H41A,H41B,H41C), C17(H17A,H17B,H17C), C40(H40A,H40B,H40C), C30(H30A,H30B,
 H30C), C54(H54A,H54B,H54C), C55(H55A,H55B,H55C), C31(H31A,H31B,H31C), C43(H43A,
 H43B,H43C), C14(H14A,H14B,H14C), C44(H44A,H44B,H44C), C13(H13A,H13B,H13C),
 C58(H58A,H58B,H58C), C27(H27A,H27B,H27C), C4(H4A,H4B,H4C), C28(H28A,H28B,H28C),
  C16(H16A,H16B,H16C), C57(H57A,H57B,H57C)
;
_olex2_submission_special_instructions 'No special instructions were received'

loop_
_space_group_symop_operation_xyz
'x, y, z'
'-x, y+1/2, -z'

loop_
_atom_site_label
_atom_site_type_symbol
_atom_site_fract_x
_atom_site_fract_y
_atom_site_fract_z
_atom_site_U_iso_or_equiv
_atom_site_adp_type
_atom_site_occupancy
_atom_site_site_symmetry_order
_atom_site_calc_flag
_atom_site_refinement_flags_posn
Pd1 Pd 0.64142(4) 0.23055(4) 0.27809(3) 0.02241(14) Uani 1 1 d .
Pd2 Pd 0.73759(4) 0.26704(4) 0.17089(2) 0.02170(14) Uani 1 1 d .
N2 N 0.9190(5) 0.3982(5) 0.1085(3) 0.0220(13) Uani 1 1 d .
N1 N 0.8892(4) 0.2429(5) 0.0584(3) 0.0234(13) Uani 1 1 d .
C18 C 0.9796(6) 0.2926(6) 0.0321(4) 0.0279(17) Uani 1 1 d .
H18 H 1.0200 0.2637 -0.0006 0.034 Uiso 1 1 calc R
C5 C 0.8490(6) 0.3061(5) 0.1069(4) 0.0224(15) Uani 1 1 d .
Cl1 Cl 0.84997(16) 0.2619(2) 0.28800(9) 0.0457(5) Uani 1 1 d .
C1 C 0.5429(7) 0.1805(8) 0.1561(4) 0.0387(14) Uani 1 1 d .
N3 N 0.6118(5) 0.3165(4) 0.4196(3) 0.0190(12) Uani 1 1 d .
C20 C 0.9035(7) 0.4964(6) 0.1468(4) 0.0255(17) Uani 1 1 d .
C2 C 0.4848(7) 0.2147(8) 0.2111(4) 0.045(2) Uani 1 1 d .
H2A H 0.4345 0.1593 0.2253 0.054 Uiso 1 1 calc R
H2B H 0.4429 0.2829 0.2015 0.054 Uiso 1 1 calc R
N4 N 0.5247(5) 0.1639(5) 0.4049(3) 0.0216(13) Uani 1 1 d .
C3 C 0.5801(6) 0.2477(8) 0.1051(4) 0.0387(14) Uani 1 1 d .
H3A H 0.5357 0.3145 0.0958 0.046 Uiso 1 1 calc R
H3B H 0.5856 0.2100 0.0621 0.046 Uiso 1 1 calc R
C45 C 0.5621(6) 0.2984(6) 0.4781(4) 0.0234(15) Uani 1 1 d .
H45 H 0.5666 0.3443 0.5165 0.028 Uiso 1 1 calc R
C25 C 0.9784(7) 0.5153(6) 0.2104(4) 0.0293(17) Uani 1 1 d .
C46 C 0.5067(6) 0.2032(6) 0.4692(3) 0.0251(16) Uani 1 1 d .
H46 H 0.4647 0.1698 0.4996 0.030 Uiso 1 1 calc R
O1 O 0.5541(5) 0.0712(5) 0.1422(3) 0.0454(15) Uani 1 1 d .
C35 C 0.7327(7) 0.5751(6) 0.3667(4) 0.0345(19) Uani 1 1 d .
H35 H 0.7111 0.6333 0.3365 0.041 Uiso 1 1 calc R
C32 C 0.5910(5) 0.2328(6) 0.3723(3) 0.0213(14) Uani 1 1 d .
C42 C 0.5310(6) 0.4945(6) 0.3257(4) 0.0262(16) Uani 1 1 d .
H42 H 0.5042 0.4190 0.3189 0.031 Uiso 1 1 calc R
C47 C 0.4862(6) 0.0578(5) 0.3772(4) 0.0213(15) Uani 1 1 d .
C52 C 0.5662(6) -0.0275(6) 0.3832(4) 0.0256(16) Uani 1 1 d .
C48 C 0.3665(6) 0.0452(6) 0.3460(4) 0.0243(15) Uani 1 1 d .
C53 C 0.2800(7) 0.1380(6) 0.3431(4) 0.0311(17) Uani 1 1 d .
H53 H 0.3238 0.2065 0.3472 0.037 Uiso 1 1 calc R
C33 C 0.6905(6) 0.4048(6) 0.4138(3) 0.0229(15) Uani 1 1 d .
C36 C 0.8438(7) 0.5733(7) 0.4078(4) 0.038(2) Uani 1 1 d .
H36 H 0.8943 0.6317 0.4068 0.045 Uiso 1 1 calc R
C34 C 0.6534(7) 0.4916(6) 0.3697(4) 0.0274(16) Uani 1 1 d .
C15 C 0.7362(6) 0.2548(7) -0.0761(3) 0.0336(17) Uani 1 1 d .
H15 H 0.7891 0.3096 -0.0512 0.040 Uiso 1 1 calc R
C41 C 0.9542(8) 0.2494(9) 0.4711(4) 0.062(3) Uani 1 1 d .
H41A H 0.9374 0.2401 0.4213 0.093 Uiso 1 1 calc GR
H41B H 0.9724 0.1802 0.4932 0.093 Uiso 1 1 calc GR
H41C H 1.0198 0.2975 0.4835 0.093 Uiso 1 1 calc GR
C9 C 0.7107(7) -0.0387(7) -0.0214(4) 0.0323(18) Uani 1 1 d .
H9 H 0.6694 -0.1007 -0.0386 0.039 Uiso 1 1 calc R
C11 C 0.7548(6) 0.1494(6) -0.0345(4) 0.0270(17) Uani 1 1 d .
C8 C 0.7861(7) -0.0427(6) 0.0418(4) 0.0288(17) Uani 1 1 d .
H8 H 0.7953 -0.1079 0.0664 0.035 Uiso 1 1 calc R
C50 C 0.4113(7) -0.1428(6) 0.3243(4) 0.0305(17) Uani 1 1 d .
H50 H 0.3864 -0.2105 0.3061 0.037 Uiso 1 1 calc R
C39 C 0.8477(6) 0.2980(6) 0.4954(4) 0.0336(18) Uani 1 1 d .
H39 H 0.7850 0.2438 0.4873 0.040 Uiso 1 1 calc R
C29 C 1.0707(7) 0.4342(6) 0.2425(4) 0.0315(17) Uani 1 1 d .
H29 H 1.0422 0.3614 0.2276 0.038 Uiso 1 1 calc R
C37 C 0.8789(7) 0.4857(6) 0.4498(4) 0.0318(18) Uani 1 1 d .
H37 H 0.9543 0.4846 0.4760 0.038 Uiso 1 1 calc R
C7 C 0.8488(6) 0.0477(6) 0.0696(4) 0.0279(16) Uani 1 1 d .
C38 C 0.8047(6) 0.3980(6) 0.4544(4) 0.0263(16) Uani 1 1 d .
C17 C 0.7663(8) 0.2407(8) -0.1484(4) 0.047(2) Uani 1 1 d .
H17A H 0.8451 0.2146 -0.1441 0.070 Uiso 1 1 calc GR
H17B H 0.7593 0.3095 -0.1722 0.070 Uiso 1 1 calc GR
H17C H 0.7135 0.1893 -0.1746 0.070 Uiso 1 1 calc GR
C40 C 0.8782(9) 0.3195(8) 0.5738(4) 0.049(2) Uani 1 1 d .
H40A H 0.9003 0.2524 0.5979 0.074 Uiso 1 1 calc GR
H40B H 0.8113 0.3495 0.5896 0.074 Uiso 1 1 calc GR
H40C H 0.9420 0.3700 0.5832 0.074 Uiso 1 1 calc GR
C51 C 0.5274(7) -0.1274(6) 0.3558(4) 0.0312(17) Uani 1 1 d .
H51 H 0.5797 -0.1852 0.3584 0.037 Uiso 1 1 calc R
C49 C 0.3326(7) -0.0572(6) 0.3202(4) 0.0280(16) Uani 1 1 d .
H49 H 0.2549 -0.0689 0.2996 0.034 Uiso 1 1 calc R
C19 C 0.9970(6) 0.3894(6) 0.0628(4) 0.0276(16) Uani 1 1 d .
H19 H 1.0513 0.4413 0.0550 0.033 Uiso 1 1 calc R
C6 C 0.8309(6) 0.1451(6) 0.0314(4) 0.0216(15) Uani 1 1 d .
C21 C 0.8136(7) 0.5676(6) 0.1158(4) 0.0311(17) Uani 1 1 d .
C10 C 0.6957(7) 0.0559(6) -0.0592(4) 0.0302(17) Uani 1 1 d .
H10 H 0.6451 0.0571 -0.1021 0.036 Uiso 1 1 calc R
C26 C 0.7329(6) 0.5444(7) 0.0473(4) 0.0305(17) Uani 1 1 d .
H26 H 0.7453 0.4685 0.0351 0.037 Uiso 1 1 calc R
C12 C 0.9335(7) 0.0403(7) 0.1389(4) 0.0290(18) Uani 1 1 d .
H12 H 0.9695 0.1116 0.1503 0.035 Uiso 1 1 calc R
C30 C 1.0936(8) 0.4362(7) 0.3227(4) 0.041(2) Uani 1 1 d .
H30A H 1.1301 0.5037 0.3389 0.061 Uiso 1 1 calc GR
H30B H 1.1441 0.3769 0.3403 0.061 Uiso 1 1 calc GR
H30C H 1.0207 0.4292 0.3389 0.061 Uiso 1 1 calc GR
C56 C 0.6942(7) -0.0125(7) 0.4187(5) 0.037(2) Uani 1 1 d .
H56 H 0.7044 0.0630 0.4349 0.045 Uiso 1 1 calc R
C23 C 0.8778(9) 0.6870(7) 0.2150(5) 0.047(2) Uani 1 1 d .
H23 H 0.8696 0.7520 0.2381 0.056 Uiso 1 1 calc R
C54 C 0.1913(7) 0.1402(7) 0.2741(4) 0.040(2) Uani 1 1 d .
H54A H 0.2323 0.1389 0.2356 0.060 Uiso 1 1 calc GR
H54B H 0.1452 0.2053 0.2720 0.060 Uiso 1 1 calc GR
H54C H 0.1410 0.0779 0.2717 0.060 Uiso 1 1 calc GR
C55 C 0.2134(7) 0.1310(7) 0.4041(4) 0.039(2) Uani 1 1 d .
H55A H 0.1635 0.0682 0.3983 0.058 Uiso 1 1 calc GR
H55B H 0.1669 0.1953 0.4050 0.058 Uiso 1 1 calc GR
H55C H 0.2683 0.1251 0.4473 0.058 Uiso 1 1 calc GR
C31 C 1.1857(8) 0.4515(9) 0.2174(5) 0.051(3) Uani 1 1 d .
H31A H 1.1726 0.4473 0.1673 0.077 Uiso 1 1 calc GR
H31B H 1.2406 0.3964 0.2368 0.077 Uiso 1 1 calc GR
H31C H 1.2167 0.5219 0.2321 0.077 Uiso 1 1 calc GR
C43 C 0.4470(7) 0.5526(7) 0.3641(4) 0.040(2) Uani 1 1 d .
H43A H 0.4460 0.5167 0.4077 0.059 Uiso 1 1 calc GR
H43B H 0.3699 0.5515 0.3362 0.059 Uiso 1 1 calc GR
H43C H 0.4719 0.6266 0.3727 0.059 Uiso 1 1 calc GR
C14 C 1.0300(8) -0.0437(8) 0.1339(5) 0.049(2) Uani 1 1 d .
H14A H 0.9953 -0.1140 0.1233 0.074 Uiso 1 1 calc GR
H14B H 1.0837 -0.0469 0.1776 0.074 Uiso 1 1 calc GR
H14C H 1.0713 -0.0226 0.0976 0.074 Uiso 1 1 calc GR
C44 C 0.5293(8) 0.5427(9) 0.2536(4) 0.051(3) Uani 1 1 d .
H44A H 0.5450 0.6193 0.2578 0.076 Uiso 1 1 calc GR
H44B H 0.4538 0.5312 0.2251 0.076 Uiso 1 1 calc GR
H44C H 0.5880 0.5080 0.2324 0.076 Uiso 1 1 calc GR
C24 C 0.9631(8) 0.6141(7) 0.2432(4) 0.042(2) Uani 1 1 d .
H24 H 1.0120 0.6310 0.2851 0.050 Uiso 1 1 calc R
C13 C 0.8688(8) 0.0052(7) 0.1978(4) 0.042(2) Uani 1 1 d .
H13A H 0.8098 0.0580 0.2024 0.062 Uiso 1 1 calc GR
H13B H 0.9237 0.0002 0.2410 0.062 Uiso 1 1 calc GR
H13C H 0.8328 -0.0644 0.1867 0.062 Uiso 1 1 calc GR
C22 C 0.8034(8) 0.6640(7) 0.1519(4) 0.041(2) Uani 1 1 d .
H22 H 0.7458 0.7139 0.1336 0.050 Uiso 1 1 calc R
C58 C 0.7246(9) -0.0874(13) 0.4830(5) 0.079(4) Uani 1 1 d .
H58A H 0.6666 -0.0794 0.5119 0.119 Uiso 1 1 calc GR
H58B H 0.8000 -0.0678 0.5092 0.119 Uiso 1 1 calc GR
H58C H 0.7263 -0.1616 0.4679 0.119 Uiso 1 1 calc GR
C27 C 0.6061(8) 0.5563(11) 0.0520(6) 0.063(3) Uani 1 1 d .
H27A H 0.5887 0.5114 0.0891 0.095 Uiso 1 1 calc GR
H27B H 0.5585 0.5344 0.0086 0.095 Uiso 1 1 calc GR
H27C H 0.5899 0.6310 0.0613 0.095 Uiso 1 1 calc GR
C4 C 0.5543(9) -0.0030(8) 0.1991(5) 0.052(3) Uani 1 1 d .
H4A H 0.5758 -0.0742 0.1856 0.078 Uiso 1 1 calc GR
H4B H 0.4776 -0.0056 0.2107 0.078 Uiso 1 1 calc GR
H4C H 0.6096 0.0212 0.2389 0.078 Uiso 1 1 calc GR
C28 C 0.7610(10) 0.6148(9) -0.0114(5) 0.062(3) Uani 1 1 d .
H28A H 0.7489 0.6899 -0.0012 0.093 Uiso 1 1 calc GR
H28B H 0.7108 0.5952 -0.0544 0.093 Uiso 1 1 calc GR
H28C H 0.8411 0.6040 -0.0158 0.093 Uiso 1 1 calc GR
C16 C 0.6111(8) 0.2977(8) -0.0830(5) 0.060(3) Uani 1 1 d .
H16A H 0.5574 0.2454 -0.1074 0.091 Uiso 1 1 calc GR
H16B H 0.6039 0.3649 -0.1085 0.091 Uiso 1 1 calc GR
H16C H 0.5935 0.3099 -0.0373 0.091 Uiso 1 1 calc GR
C57 C 0.7785(9) -0.0336(14) 0.3722(6) 0.086(5) Uani 1 1 d .
H57A H 0.7727 -0.1082 0.3575 0.129 Uiso 1 1 calc GR
H57B H 0.8563 -0.0191 0.3968 0.129 Uiso 1 1 calc GR
H57C H 0.7613 0.0129 0.3320 0.129 Uiso 1 1 calc GR

loop_
_atom_site_aniso_label
_atom_site_aniso_U_11
_atom_site_aniso_U_22
_atom_site_aniso_U_33
_atom_site_aniso_U_23
_atom_site_aniso_U_13
_atom_site_aniso_U_12
Pd1 0.0259(3) 0.0226(3) 0.0205(3) -0.0020(2) 0.0087(2) -0.0041(2)
Pd2 0.0254(3) 0.0213(3) 0.0199(3) 0.0004(2) 0.0080(2) -0.0016(2)
N2 0.021(3) 0.027(3) 0.018(3) 0.005(2) 0.004(2) 0.002(3)
N1 0.024(3) 0.028(4) 0.019(3) -0.001(3) 0.005(2) -0.001(3)
C18 0.022(3) 0.040(5) 0.025(4) 0.005(3) 0.011(3) -0.001(3)
C5 0.021(3) 0.019(3) 0.026(4) 0.001(3) 0.000(3) 0.005(3)
Cl1 0.0372(10) 0.0703(15) 0.0294(9) 0.0003(11) 0.0059(7) -0.0156(11)
C1 0.034(3) 0.054(4) 0.028(3) -0.004(3) 0.005(2) -0.015(3)
N3 0.022(3) 0.017(3) 0.019(3) -0.004(2) 0.004(2) -0.005(2)
C20 0.036(4) 0.015(4) 0.027(4) 0.002(3) 0.010(3) -0.003(3)
C2 0.040(4) 0.059(6) 0.041(5) -0.004(4) 0.020(4) -0.010(4)
N4 0.023(3) 0.022(3) 0.019(3) -0.001(2) 0.003(2) 0.003(2)
C3 0.034(3) 0.054(4) 0.028(3) -0.004(3) 0.005(2) -0.015(3)
C45 0.022(4) 0.027(4) 0.023(4) 0.000(3) 0.010(3) 0.000(3)
C25 0.037(4) 0.027(4) 0.024(4) 0.001(3) 0.005(3) -0.014(3)
C46 0.025(4) 0.031(5) 0.021(3) 0.000(3) 0.009(3) 0.004(3)
O1 0.055(4) 0.047(4) 0.034(3) -0.013(3) 0.008(3) -0.015(3)
C35 0.040(5) 0.026(4) 0.036(5) 0.003(3) 0.000(4) -0.006(3)
C32 0.022(3) 0.017(3) 0.025(3) 0.004(3) 0.003(3) -0.006(3)
C42 0.030(4) 0.020(4) 0.027(4) 0.000(3) -0.001(3) 0.002(3)
C47 0.029(4) 0.018(4) 0.020(3) 0.002(3) 0.012(3) -0.003(3)
C52 0.029(4) 0.023(4) 0.026(4) 0.002(3) 0.009(3) 0.002(3)
C48 0.025(4) 0.029(4) 0.020(4) 0.003(3) 0.006(3) -0.004(3)
C53 0.029(4) 0.024(4) 0.040(5) 0.002(3) 0.007(3) 0.002(3)
C33 0.032(4) 0.022(4) 0.016(3) -0.010(3) 0.007(3) -0.004(3)
C36 0.038(5) 0.031(4) 0.042(5) -0.005(4) 0.000(4) -0.011(4)
C34 0.033(4) 0.030(4) 0.018(4) -0.002(3) 0.001(3) -0.004(3)
C15 0.035(4) 0.039(5) 0.024(3) 0.002(3) 0.000(3) -0.002(4)
C41 0.077(6) 0.071(8) 0.039(5) 0.007(5) 0.008(4) 0.045(6)
C9 0.031(4) 0.035(4) 0.032(4) -0.008(4) 0.009(3) -0.004(3)
C11 0.026(4) 0.037(4) 0.020(4) -0.003(3) 0.008(3) -0.003(3)
C8 0.034(4) 0.023(4) 0.032(4) 0.002(3) 0.012(4) 0.002(3)
C50 0.038(4) 0.023(4) 0.029(4) 0.001(3) 0.002(3) -0.002(3)
C39 0.025(4) 0.028(4) 0.043(4) -0.002(3) -0.006(3) 0.003(3)
C29 0.031(4) 0.034(4) 0.027(4) 0.002(3) 0.001(3) -0.013(3)
C37 0.029(4) 0.027(4) 0.037(5) -0.008(3) -0.002(4) -0.007(3)
C7 0.028(4) 0.031(4) 0.027(4) 0.002(3) 0.011(3) 0.002(3)
C38 0.024(4) 0.024(4) 0.029(4) -0.007(3) -0.001(3) 0.003(3)
C17 0.064(5) 0.045(5) 0.032(4) 0.005(4) 0.011(4) -0.017(5)
C40 0.071(6) 0.042(5) 0.036(5) 0.003(4) 0.014(4) 0.017(5)
C51 0.031(4) 0.028(4) 0.037(4) 0.002(3) 0.013(3) 0.003(3)
C49 0.024(4) 0.028(4) 0.032(4) 0.001(3) 0.003(3) -0.004(3)
C19 0.022(4) 0.035(4) 0.029(4) 0.008(3) 0.013(3) 0.000(3)
C6 0.021(4) 0.025(4) 0.022(4) -0.005(3) 0.012(3) -0.003(3)
C21 0.035(4) 0.027(4) 0.033(4) 0.000(3) 0.009(3) -0.005(3)
C10 0.030(4) 0.038(5) 0.023(4) -0.001(3) 0.007(3) -0.002(3)
C26 0.027(4) 0.032(4) 0.032(4) 0.004(3) 0.005(3) 0.001(3)
C12 0.033(4) 0.032(4) 0.021(4) 0.000(3) 0.004(3) 0.004(3)
C30 0.054(5) 0.040(5) 0.024(4) 0.000(4) -0.004(4) -0.012(4)
C56 0.020(4) 0.024(4) 0.067(6) -0.001(4) 0.005(4) 0.004(3)
C23 0.076(7) 0.021(4) 0.044(5) -0.006(4) 0.013(5) -0.002(4)
C54 0.033(4) 0.042(5) 0.042(5) 0.005(4) -0.001(4) 0.005(4)
C55 0.030(4) 0.040(5) 0.048(5) 0.001(4) 0.012(4) 0.010(4)
C31 0.041(5) 0.078(7) 0.032(5) 0.016(5) -0.001(4) -0.007(5)
C43 0.037(5) 0.037(5) 0.039(5) -0.003(4) -0.006(4) 0.000(4)
C14 0.045(5) 0.056(6) 0.043(5) -0.006(5) 0.000(4) 0.017(5)
C44 0.051(6) 0.073(7) 0.023(4) 0.013(4) -0.006(4) -0.006(5)
C24 0.061(6) 0.028(4) 0.034(5) 0.001(4) 0.002(4) -0.015(4)
C13 0.064(6) 0.034(5) 0.030(4) 0.004(4) 0.017(4) 0.003(4)
C22 0.058(6) 0.028(5) 0.040(5) 0.004(4) 0.013(4) 0.002(4)
C58 0.034(5) 0.155(13) 0.045(6) 0.018(7) -0.002(5) -0.001(7)
C27 0.035(5) 0.099(9) 0.057(6) 0.009(6) 0.009(5) 0.007(5)
C4 0.064(7) 0.046(6) 0.046(6) 0.002(5) 0.009(5) -0.015(5)
C28 0.077(7) 0.071(7) 0.035(5) 0.008(5) 0.002(5) -0.032(6)
C16 0.051(6) 0.062(7) 0.071(7) 0.034(5) 0.016(5) 0.020(5)
C57 0.034(6) 0.181(15) 0.048(7) 0.009(8) 0.017(5) -0.008(7)

loop_
_atom_type_symbol
_atom_type_description
_atom_type_scat_dispersion_real
_atom_type_scat_dispersion_imag
_atom_type_scat_source
C C 0.0033 0.0016 'International Tables Vol C Tables 4.2.6.8 and 6.1.1.4'
H H 0.0000 0.0000 'International Tables Vol C Tables 4.2.6.8 and 6.1.1.4'
Cl Cl 0.1484 0.1585 'International Tables Vol C Tables 4.2.6.8 and 6.1.1.4'
N N 0.0061 0.0033 'International Tables Vol C Tables 4.2.6.8 and 6.1.1.4'
O O 0.0106 0.0060 'International Tables Vol C Tables 4.2.6.8 and 6.1.1.4'
Pd Pd -0.9988 1.0072 'International Tables Vol C Tables 4.2.6.8 and 6.1.1.4'

loop_
_geom_angle_atom_site_label_1
_geom_angle_atom_site_label_2
_geom_angle_atom_site_label_3
_geom_angle
Cl1 Pd1 Pd2 57.50(4)
Cl1 Pd1 C1 112.92(19)
C1 Pd1 Pd2 57.94(18)
C2 Pd1 Pd2 88.2(2)
C2 Pd1 Cl1 145.6(2)
C2 Pd1 C1 34.6(3)
C32 Pd1 Pd2 165.90(19)
C32 Pd1 Cl1 112.07(18)
C32 Pd1 C1 134.5(2)
C32 Pd1 C2 102.0(3)
C5 Pd2 Pd1 164.83(19)
C5 Pd2 Cl1 107.03(19)
C5 Pd2 C1 135.3(3)
C5 Pd2 C3 104.1(3)
Cl1 Pd2 Pd1 58.05(5)
Cl1 Pd2 C1 115.16(19)
C1 Pd2 Pd1 59.73(18)
C3 Pd2 Pd1 90.9(2)
C3 Pd2 Cl1 148.9(2)
C3 Pd2 C1 35.1(3)
C5 N2 C20 124.3(6)
C19 N2 C5 111.7(6)
C19 N2 C20 123.7(6)
C18 N1 C6 124.9(5)
C5 N1 C18 112.3(6)
C5 N1 C6 122.1(5)
C19 C18 N1 107.0(6)
N2 C5 Pd2 128.2(5)
N1 C5 Pd2 129.1(5)
N1 C5 N2 101.9(6)
Pd2 Cl1 Pd1 64.45(5)
Pd2 C1 Pd1 62.33(19)
C2 C1 Pd1 54.4(4)
C2 C1 Pd2 109.5(5)
C3 C1 Pd1 111.9(5)
C3 C1 Pd2 56.0(4)
C3 C1 C2 126.8(9)
O1 C1 Pd1 112.3(5)
O1 C1 Pd2 108.9(5)
O1 C1 C2 120.5(8)
O1 C1 C3 112.1(7)
C45 N3 C33 123.5(5)
C32 N3 C45 112.5(5)
C32 N3 C33 123.4(5)
C25 C20 N2 118.6(7)
C25 C20 C21 124.6(7)
C21 C20 N2 116.8(7)
C1 C2 Pd1 91.0(5)
C46 N4 C47 124.0(6)
C32 N4 C46 112.9(6)
C32 N4 C47 122.9(6)
C1 C3 Pd2 89.0(5)
C46 C45 N3 107.3(6)
C20 C25 C29 122.5(7)
C20 C25 C24 116.0(7)
C24 C25 C29 121.5(7)
C45 C46 N4 105.9(6)
C1 O1 C4 117.0(7)
C34 C35 C36 121.1(8)
N3 C32 Pd1 125.0(5)
N3 C32 N4 101.3(5)
N4 C32 Pd1 133.5(5)
C43 C42 C34 110.7(6)
C43 C42 C44 111.8(7)
C44 C42 C34 112.5(7)
C52 C47 N4 119.3(6)
C52 C47 C48 122.7(6)
C48 C47 N4 118.0(6)
C47 C52 C56 121.7(6)
C51 C52 C47 118.1(7)
C51 C52 C56 120.2(6)
C47 C48 C53 121.7(6)
C49 C48 C47 116.4(6)
C49 C48 C53 121.9(6)
C48 C53 C54 112.4(6)
C48 C53 C55 110.8(6)
C55 C53 C54 109.0(6)
C34 C33 N3 119.9(6)
C34 C33 C38 122.9(7)
C38 C33 N3 117.1(6)
C37 C36 C35 120.1(7)
C35 C34 C42 121.2(7)
C33 C34 C35 117.5(7)
C33 C34 C42 121.3(7)
C11 C15 C16 112.4(6)
C17 C15 C11 111.3(7)
C17 C15 C16 109.5(7)
C10 C9 C8 120.6(7)
C6 C11 C15 121.2(6)
C10 C11 C15 120.6(6)
C10 C11 C6 118.2(7)
C9 C8 C7 121.7(7)
C49 C50 C51 120.0(7)
C41 C39 C40 109.0(7)
C38 C39 C41 111.5(7)
C38 C39 C40 112.6(7)
C25 C29 C30 112.8(7)
C25 C29 C31 111.9(7)
C31 C29 C30 109.1(7)
C36 C37 C38 121.8(7)
C8 C7 C6 117.4(7)
C8 C7 C12 120.6(7)
C6 C7 C12 122.0(7)
C33 C38 C39 122.2(6)
C37 C38 C33 116.5(7)
C37 C38 C39 121.2(6)
C52 C51 C50 120.9(7)
C48 C49 C50 121.8(7)
C18 C19 N2 107.1(6)
C11 C6 N1 118.4(6)
C7 C6 N1 120.4(6)
C7 C6 C11 121.2(6)
C20 C21 C26 123.5(7)
C22 C21 C20 115.9(7)
C22 C21 C26 120.6(7)
C9 C10 C11 120.9(7)
C21 C26 C28 111.9(7)
C27 C26 C21 112.8(7)
C27 C26 C28 109.8(8)
C7 C12 C14 110.2(6)
C7 C12 C13 110.6(7)
C14 C12 C13 108.6(7)
C52 C56 C58 110.7(7)
C57 C56 C52 113.6(8)
C57 C56 C58 108.3(9)
C24 C23 C22 120.3(8)
C23 C24 C25 121.8(8)
C21 C22 C23 121.3(8)

loop_
_geom_bond_atom_site_label_1
_geom_bond_atom_site_label_2
_geom_bond_distance
Pd1 Pd2 2.5814(7)
Pd1 Cl1 2.4279(19)
Pd1 C1 2.517(8)
Pd1 C2 2.046(8)
Pd1 C32 2.026(6)
Pd2 C5 2.014(7)
Pd2 Cl1 2.4131(19)
Pd2 C1 2.470(8)
Pd2 C3 2.047(7)
N2 C5 1.392(9)
N2 C20 1.446(10)
N2 C19 1.387(9)
N1 C18 1.391(8)
N1 C5 1.369(9)
N1 C6 1.433(9)
C18 C19 1.330(11)
C1 C2 1.430(11)
C1 C3 1.419(11)
C1 O1 1.381(11)
N3 C45 1.387(8)
N3 C32 1.372(9)
N3 C33 1.437(9)
C20 C25 1.398(11)
C20 C21 1.411(11)
N4 C46 1.392(9)
N4 C32 1.377(9)
N4 C47 1.451(9)
C45 C46 1.332(10)
C25 C29 1.514(11)
C25 C24 1.399(12)
O1 C4 1.434(11)
C35 C36 1.391(11)
C35 C34 1.388(11)
C42 C34 1.522(10)
C42 C43 1.514(11)
C42 C44 1.520(11)
C47 C52 1.394(10)
C47 C48 1.422(10)
C52 C51 1.381(11)
C52 C56 1.533(11)
C48 C53 1.514(10)
C48 C49 1.385(10)
C53 C54 1.537(11)
C53 C55 1.535(11)
C33 C34 1.387(11)
C33 C38 1.419(10)
C36 C37 1.369(11)
C15 C11 1.522(11)
C15 C17 1.522(10)
C15 C16 1.530(11)
C41 C39 1.525(11)
C9 C8 1.375(11)
C9 C10 1.370(11)
C11 C6 1.419(10)
C11 C10 1.380(11)
C8 C7 1.384(11)
C50 C51 1.390(11)
C50 C49 1.387(11)
C39 C38 1.500(10)
C39 C40 1.527(11)
C29 C30 1.534(10)
C29 C31 1.521(11)
C37 C38 1.393(10)
C7 C6 1.405(10)
C7 C12 1.521(11)
C21 C26 1.512(11)
C21 C22 1.394(11)
C26 C27 1.501(12)
C26 C28 1.517(12)
C12 C14 1.542(11)
C12 C13 1.544(11)
C56 C58 1.542(14)
C56 C57 1.474(13)
C23 C24 1.375(13)
C23 C22 1.396(12)
